data_4516787
loop_
_publ_author_name
'Bunescu, Ala'
'Lee, Sunwoo'
'Li, Qian'
'Hartwig, John F.'

_publ_section_title
;
 Catalytic Hydroxylation of Polyethylenes.
;
_journal_issue 8
_journal_name_full 'ACS central science'
_journal_page_first 895
_journal_page_last 903
_journal_paper_doi 10.1021/acscentsci.7b00255
_journal_volume 3
_journal_year 2017
_chemical_formula_moiety 'C48 H48 N6 Ni 2+, B2 C48 H40 2-, C3H6O, C3H6O'
_chemical_formula_sum 'C102 H100 B2 N6 Ni O2'
_chemical_formula_weight 1522.21
_chemical_name_common 'Tris(3,4,7,8-tetramethyl-1,10-phenanthroline)nickel(II) ditetraphenylborate'
_chemical_name_systematic
; 
 'Tris(3,4,7,8-tetramethyl-1,10-phenanthroline)nickel(II) ditetraphenylborate' 
;
_space_group_IT_number 2
_space_group_name_Hall '-P 1'
_space_group_name_H-M_alt 'P -1'
_symmetry_cell_setting triclinic
_symmetry_space_group_name_H-M 'P -1'
_atom_sites_solution_hydrogens geom
_atom_sites_solution_primary direct
_atom_sites_solution_secondary difmap
_audit_creation_method
;
CrysAlis RED, Oxford Diffraction Ltd.,
Version 1.171.31.8 (release 12-01-2007 CrysAlis171 .NET)
(compiled Jan 12 2007,17:49:11)
;
_cell_angle_alpha 81.335(4)
_cell_angle_beta 76.622(4)
_cell_angle_gamma 80.613(4)
_cell_formula_units_Z 2
_cell_length_a 12.6909(5)
_cell_length_b 16.3914(10)
_cell_length_c 20.9924(9)
_cell_measurement_reflns_used 4740
_cell_measurement_temperature 150(2)
_cell_measurement_theta_max 25.3910
_cell_measurement_theta_min 3.5570
_cell_volume 4162.4(4)
_computing_cell_refinement
;
CrysAlis RED, Oxford Diffraction Ltd.,
Version 1.171.31.8 (release 12-01-2007 CrysAlis171 .NET)
(compiled Jan 12 2007,17:49:11)
;
_computing_data_collection
;
CrysAlis CCD, Oxford Diffraction Ltd.,
Version 1.171.31.8 (release 12-01-2007 CrysAlis171 .NET)
(compiled Jan 12 2007,17:49:11)
;
_computing_data_reduction
;
CrysAlis RED, Oxford Diffraction Ltd.,
Version 1.171.31.8 (release 12-01-2007 CrysAlis171 .NET)
(compiled Jan 12 2007,17:49:11)
;
_computing_molecular_graphics 'Bruker SHELXTL'
_computing_publication_material 'Bruker SHELXTL'
_computing_structure_refinement 'SHELXL-97 (Sheldrick, 1997)'
_computing_structure_solution 'SHELXS-97 (Sheldrick, 1990)'
_diffrn_ambient_temperature 150(2)
_diffrn_detector_area_resol_mean 16.3031
_diffrn_measured_fraction_theta_full 0.998
_diffrn_measured_fraction_theta_max 0.998
_diffrn_measurement_device_type 'Oxford Diffraction Xcalibur S Sapphire'
_diffrn_measurement_method \w
_diffrn_radiation_monochromator graphite
_diffrn_radiation_source 'Enhance (Mo) X-ray Source'
_diffrn_radiation_type MoK\a
_diffrn_radiation_wavelength 0.71073
_diffrn_reflns_av_R_equivalents 0.1057
_diffrn_reflns_av_sigmaI/netI 0.1606
_diffrn_reflns_limit_h_max 14
_diffrn_reflns_limit_h_min -15
_diffrn_reflns_limit_k_max 18
_diffrn_reflns_limit_k_min -19
_diffrn_reflns_limit_l_max 23
_diffrn_reflns_limit_l_min -24
_diffrn_reflns_number 33855
_diffrn_reflns_theta_full 25.00
_diffrn_reflns_theta_max 25.00
_diffrn_reflns_theta_min 3.22
_diffrn_standards_number 53439
_exptl_absorpt_coefficient_mu 0.288
_exptl_absorpt_correction_T_max 0.9635
_exptl_absorpt_correction_T_min 0.9058
_exptl_absorpt_correction_type multi-scan
_exptl_absorpt_process_details
;
CrysAlis RED, Oxford Diffraction Ltd.,
Version 1.171.32.24 (release 21-04-2008 CrysAlis171 .NET)
(compiled Apr 21 2008,18:23:10)
Empirical absorption correction using spherical harmonics,
 implemented in SCALE3 ABSPACK scaling algorithm.
;
_exptl_crystal_colour pink
_exptl_crystal_density_diffrn 1.215
_exptl_crystal_density_method 'not measured'
_exptl_crystal_description block
_exptl_crystal_F_000 1616
_exptl_crystal_size_max 0.35
_exptl_crystal_size_mid 0.25
_exptl_crystal_size_min 0.13
_refine_diff_density_max 0.485
_refine_diff_density_min -0.498
_refine_diff_density_rms 0.061
_refine_ls_extinction_method none
_refine_ls_goodness_of_fit_ref 0.954
_refine_ls_hydrogen_treatment constr
_refine_ls_matrix_type full
_refine_ls_number_parameters 1034
_refine_ls_number_reflns 14615
_refine_ls_number_restraints 0
_refine_ls_restrained_S_all 0.954
_refine_ls_R_factor_all 0.1297
_refine_ls_R_factor_gt 0.0720
_refine_ls_shift/su_max 0.095
_refine_ls_shift/su_mean 0.001
_refine_ls_structure_factor_coef Fsqd
_refine_ls_weighting_details 'calc w=1/[\s^2^(Fo^2^)+(0.0153P)^2^+0.0000P] where P=(Fo^2^+2Fc^2^)/3'
_refine_ls_weighting_scheme calc
_refine_ls_wR_factor_gt 0.1068
_refine_ls_wR_factor_ref 0.1305
_reflns_number_gt 8866
_reflns_number_total 14615
_reflns_threshold_expression >2sigma(I)
_cod_data_source_file oc7b00255_si_002.cif
_cod_data_source_block 7-[Ni(Me4phen)3](BPh4)2
_cod_depositor_comments
;
The following automatic conversions were performed:

data item '_symmetry_cell_setting' value 'Triclinic' was changed to
'triclinic' in accordance with the
/home/saulius/struct/COD-crude-data/automatic-downloads/DataCite-retrospective/ACS/depositions/lib/dictionaries/cif_core.dic
dictionary named 'cif_core.dic' version 2.4.2 last updated on
2011-04-26.

Automatic conversion script
Id: cif_fix_values 6909 2019-04-08 15:41:33Z antanas 
;
_cod_original_sg_symbol_H-M P-1
_cod_database_code 4516787

loop_
_symmetry_equiv_pos_as_xyz
'x, y, z'
'-x, -y, -z'

loop_
_atom_site_label
_atom_site_type_symbol
_atom_site_fract_x
_atom_site_fract_y
_atom_site_fract_z
_atom_site_U_iso_or_equiv
_atom_site_adp_type
_atom_site_occupancy
_atom_site_symmetry_multiplicity
_atom_site_calc_flag
_atom_site_refinement_flags
Ni1 Ni 0.88186(4) 0.70375(3) 0.73492(2) 0.02191(13) Uani 1 1 d .
N1 N 0.8215(2) 0.6610(2) 0.83305(15) 0.0251(8) Uani 1 1 d .
N2 N 1.0091(2) 0.6129(2) 0.75261(15) 0.0227(8) Uani 1 1 d .
N3 N 0.9580(2) 0.7970(2) 0.75459(15) 0.0238(8) Uani 1 1 d .
N4 N 0.9613(2) 0.7455(2) 0.63987(15) 0.0220(8) Uani 1 1 d .
N5 N 0.7400(2) 0.7808(2) 0.72019(15) 0.0268(8) Uani 1 1 d .
N6 N 0.7960(2) 0.6196(2) 0.70879(15) 0.0238(8) Uani 1 1 d .
C1 C 0.3860(4) 0.1787(3) 0.7824(2) 0.0443(13) Uani 1 1 d .
H1 H 0.3910 0.1625 0.8271 0.053 Uiso 1 1 calc R
C2 C 0.4660(3) 0.2188(3) 0.7390(2) 0.0399(12) Uani 1 1 d .
H2 H 0.5267 0.2303 0.7539 0.048 Uiso 1 1 calc R
C3 C 0.4582(3) 0.2427(3) 0.6735(2) 0.0343(11) Uani 1 1 d .
H3 H 0.5146 0.2702 0.6447 0.041 Uiso 1 1 calc R
C4 C 0.3714(3) 0.2281(3) 0.64804(19) 0.0283(10) Uani 1 1 d .
C5 C 0.2939(3) 0.1856(3) 0.6940(2) 0.0357(11) Uani 1 1 d .
H5 H 0.2342 0.1718 0.6794 0.043 Uiso 1 1 calc R
C6 C 0.2993(3) 0.1624(3) 0.7598(2) 0.0422(12) Uani 1 1 d .
H6 H 0.2430 0.1354 0.7891 0.051 Uiso 1 1 calc R
C7 C 0.7129(3) 0.8612(3) 0.72604(19) 0.0328(11) Uani 1 1 d .
H7 H 0.7622 0.8885 0.7404 0.039 Uiso 1 1 calc R
C8 C 1.1206(3) 0.9215(3) 0.5819(2) 0.0343(11) Uani 1 1 d .
H8 H 1.1540 0.9518 0.5421 0.041 Uiso 1 1 calc R
C9 C 1.0745(3) 0.9026(3) 0.70184(19) 0.0250(10) Uani 1 1 d .
C10 C 1.1259(3) 0.9445(3) 0.6403(2) 0.0314(10) Uani 1 1 d .
H10 H 1.1646 0.9894 0.6405 0.038 Uiso 1 1 calc R
C11 C 1.0140(3) 0.7546(3) 0.52111(19) 0.0311(11) Uani 1 1 d .
C12 C 0.5045(3) 0.7365(3) 0.6615(2) 0.0365(12) Uani 1 1 d .
H12 H 0.4393 0.7642 0.6490 0.044 Uiso 1 1 calc R
C13 C 1.2389(3) 0.4003(3) 0.8062(2) 0.0405(12) Uani 1 1 d .
H13A H 1.2686 0.3704 0.7676 0.061 Uiso 1 1 calc R
H13B H 1.2013 0.3632 0.8423 0.061 Uiso 1 1 calc R
H13C H 1.2987 0.4192 0.8201 0.061 Uiso 1 1 calc R
C14 C 1.0104(3) 0.7157(3) 0.4609(2) 0.0455(13) Uani 1 1 d .
H14A H 0.9724 0.7564 0.4318 0.068 Uiso 1 1 calc R
H14B H 0.9714 0.6669 0.4745 0.068 Uiso 1 1 calc R
H14C H 1.0851 0.6985 0.4373 0.068 Uiso 1 1 calc R
C15 C 0.9617(3) 0.7181(3) 0.58328(18) 0.0251(10) Uani 1 1 d .
H15 H 0.9250 0.6716 0.5848 0.030 Uiso 1 1 calc R
C16 C 1.0176(3) 0.8825(3) 0.82034(19) 0.0258(10) Uani 1 1 d .
C17 C 0.7265(3) 0.6836(3) 0.87128(19) 0.0253(10) Uani 1 1 d .
H17 H 0.6810 0.7303 0.8552 0.030 Uiso 1 1 calc R
C18 C 0.5711(3) 0.7837(3) 0.68453(19) 0.0336(11) Uani 1 1 d .
C19 C 0.6163(3) 0.9092(3) 0.7125(2) 0.0371(12) Uani 1 1 d .
C20 C 1.0776(3) 0.9239(3) 0.7648(2) 0.0270(10) Uani 1 1 d .
C21 C 0.5312(3) 0.6541(3) 0.6569(2) 0.0384(12) Uani 1 1 d .
H21 H 0.4844 0.6253 0.6417 0.046 Uiso 1 1 calc R
C22 C 1.1248(4) 0.8647(3) 0.4533(2) 0.0526(14) Uani 1 1 d .
H22A H 1.1245 0.8327 0.4175 0.079 Uiso 1 1 calc R
H22B H 1.2004 0.8677 0.4554 0.079 Uiso 1 1 calc R
H22C H 1.0869 0.9210 0.4451 0.079 Uiso 1 1 calc R
C23 C 0.9583(3) 0.8212(3) 0.81237(19) 0.0264(10) Uani 1 1 d .
H23 H 0.9152 0.7951 0.8508 0.032 Uiso 1 1 calc R
C24 C 1.1590(3) 0.4749(3) 0.7889(2) 0.0264(10) Uani 1 1 d .
C25 C 0.7002(3) 0.6543(3) 0.69344(18) 0.0239(10) Uani 1 1 d .
C26 C 0.6876(3) 0.6429(3) 0.93451(19) 0.0273(10) Uani 1 1 d .
C27 C 1.1818(3) 0.5226(3) 0.7276(2) 0.0278(10) Uani 1 1 d .
C28 C 0.5434(3) 0.8704(3) 0.6924(2) 0.0331(11) Uani 1 1 d .
C29 C 0.6691(3) 0.7423(3) 0.69943(19) 0.0262(10) Uani 1 1 d .
C30 C 1.0668(3) 0.8222(3) 0.5182(2) 0.0320(11) Uani 1 1 d .
C31 C 1.1040(3) 0.5890(3) 0.71244(19) 0.0282(10) Uani 1 1 d .
H31 H 1.1198 0.6197 0.6700 0.034 Uiso 1 1 calc R
C32 C 0.5746(3) 0.4169(3) 0.85381(19) 0.0353(12) Uani 1 1 d .
H32 H 0.5225 0.4596 0.8390 0.042 Uiso 1 1 calc R
C33 C 0.6651(3) 0.4362(3) 0.8712(2) 0.0362(11) Uani 1 1 d .
H33 H 0.6755 0.4928 0.8683 0.043 Uiso 1 1 calc R
C34 C 0.7417(3) 0.3734(3) 0.89288(19) 0.0313(11) Uani 1 1 d .
H34 H 0.8034 0.3887 0.9043 0.038 Uiso 1 1 calc R
C35 C 0.7312(3) 0.2892(3) 0.89851(18) 0.0244(10) Uani 1 1 d .
C36 C 0.6380(3) 0.2718(3) 0.88013(18) 0.0297(10) Uani 1 1 d .
H36 H 0.6272 0.2153 0.8826 0.036 Uiso 1 1 calc R
C37 C 0.5613(3) 0.3339(3) 0.85851(19) 0.0322(11) Uani 1 1 d .
H37 H 0.4993 0.3193 0.8469 0.039 Uiso 1 1 calc R
C38 C 0.8717(3) 0.1727(3) 0.84640(19) 0.0271(10) Uani 1 1 d .
C39 C 0.8423(3) 0.1002(3) 0.8325(2) 0.0350(11) Uani 1 1 d .
H39 H 0.8017 0.0664 0.8673 0.042 Uiso 1 1 calc R
C40 C 0.8705(3) 0.0751(3) 0.7692(2) 0.0454(14) Uani 1 1 d .
H40 H 0.8468 0.0261 0.7615 0.054 Uiso 1 1 calc R
C41 C 0.9323(4) 0.1210(4) 0.7182(2) 0.0509(15) Uani 1 1 d .
H41 H 0.9526 0.1038 0.6753 0.061 Uiso 1 1 calc R
C42 C 0.9347(3) 0.2177(3) 0.7928(2) 0.0360(11) Uani 1 1 d .
H42 H 0.9579 0.2673 0.7996 0.043 Uiso 1 1 calc R
C43 C 0.3290(3) 0.1827(3) 0.53852(19) 0.0265(10) Uani 1 1 d .
C44 C 0.3711(3) 0.0997(3) 0.5544(2) 0.0376(11) Uani 1 1 d .
H44 H 0.4094 0.0863 0.5893 0.045 Uiso 1 1 calc R
C45 C 0.3589(3) 0.0359(3) 0.5206(2) 0.0395(12) Uani 1 1 d .
H45 H 0.3902 -0.0195 0.5320 0.047 Uiso 1 1 calc R
C46 C 0.3016(3) 0.0530(3) 0.4710(2) 0.0352(11) Uani 1 1 d .
H46 H 0.2937 0.0097 0.4477 0.042 Uiso 1 1 calc R
C47 C 0.8215(3) 0.5375(3) 0.70875(19) 0.0270(10) Uani 1 1 d .
H47 H 0.8889 0.5123 0.7196 0.032 Uiso 1 1 calc R
C48 C 0.7547(3) 0.4860(3) 0.6936(2) 0.0316(11) Uani 1 1 d .
C49 C 1.0664(3) 0.8531(3) 0.57812(19) 0.0270(10) Uani 1 1 d .
C50 C 1.0615(3) 0.5005(3) 0.83346(19) 0.0241(9) Uani 1 1 d .
C51 C 0.6599(3) 0.5218(3) 0.67439(19) 0.0328(11) Uani 1 1 d .
C52 C 0.8873(3) 0.5951(2) 0.85646(18) 0.0189(9) Uani 1 1 d .
C53 C 1.1432(3) 0.9896(3) 0.7719(2) 0.0381(12) Uani 1 1 d .
H53A H 1.0934 1.0383 0.7875 0.057 Uiso 1 1 calc R
H53B H 1.1895 1.0061 0.7291 0.057 Uiso 1 1 calc R
H53C H 1.1892 0.9672 0.8038 0.057 Uiso 1 1 calc R
C54 C 0.6294(3) 0.6094(3) 0.67459(19) 0.0294(10) Uani 1 1 d .
C55 C 0.5892(3) 0.4681(3) 0.6549(2) 0.0549(15) Uani 1 1 d .
H55A H 0.6357 0.4227 0.6324 0.082 Uiso 1 1 calc R
H55B H 0.5453 0.5020 0.6253 0.082 Uiso 1 1 calc R
H55C H 0.5406 0.4448 0.6945 0.082 Uiso 1 1 calc R
C56 C 0.8581(3) 0.5514(3) 0.91965(18) 0.0247(10) Uani 1 1 d .
C57 C 1.0141(3) 0.8114(3) 0.63757(19) 0.0240(10) Uani 1 1 d .
C58 C 1.0152(3) 0.8385(3) 0.69941(18) 0.0219(9) Uani 1 1 d .
C59 C 1.2873(3) 0.5059(3) 0.6782(2) 0.0421(13) Uani 1 1 d .
H59A H 1.3479 0.5182 0.6952 0.063 Uiso 1 1 calc R
H59B H 1.2830 0.5413 0.6366 0.063 Uiso 1 1 calc R
H59C H 1.2995 0.4472 0.6706 0.063 Uiso 1 1 calc R
C60 C 0.9345(3) 0.4842(3) 0.93937(19) 0.0299(10) Uani 1 1 d .
H60 H 0.9181 0.4562 0.9828 0.036 Uiso 1 1 calc R
C61 C 0.7912(3) 0.3931(3) 0.6993(2) 0.0427(12) Uani 1 1 d .
H61A H 0.7360 0.3647 0.7317 0.064 Uiso 1 1 calc R
H61B H 0.8609 0.3811 0.7136 0.064 Uiso 1 1 calc R
H61C H 0.8002 0.3733 0.6563 0.064 Uiso 1 1 calc R
C62 C 0.7163(3) 0.5281(3) 1.02559(19) 0.0398(12) Uani 1 1 d .
H62A H 0.6506 0.5595 1.0498 0.060 Uiso 1 1 calc R
H62B H 0.7742 0.5197 1.0507 0.060 Uiso 1 1 calc R
H62C H 0.6995 0.4740 1.0193 0.060 Uiso 1 1 calc R
C63 C 0.7540(3) 0.5763(3) 0.95933(19) 0.0290(10) Uani 1 1 d .
C64 C 1.0115(3) 0.9038(3) 0.88830(19) 0.0398(12) Uani 1 1 d .
H64A H 1.0821 0.8850 0.9008 0.060 Uiso 1 1 calc R
H64B H 0.9546 0.8761 0.9197 0.060 Uiso 1 1 calc R
H64C H 0.9939 0.9642 0.8888 0.060 Uiso 1 1 calc R
C65 C 0.5754(3) 0.6739(3) 0.9720(2) 0.0448(13) Uani 1 1 d .
H65A H 0.5299 0.6288 0.9823 0.067 Uiso 1 1 calc R
H65B H 0.5419 0.7205 0.9450 0.067 Uiso 1 1 calc R
H65C H 0.5814 0.6926 1.0130 0.067 Uiso 1 1 calc R
C66 C 0.9896(3) 0.5691(2) 0.81373(18) 0.0195(9) Uani 1 1 d .
C67 C 1.0292(3) 0.4588(3) 0.8989(2) 0.0303(10) Uani 1 1 d .
H67 H 1.0759 0.4121 0.9139 0.036 Uiso 1 1 calc R
C68 C 0.2620(3) 0.3395(3) 0.56998(19) 0.0256(10) Uani 1 1 d .
C69 C 0.1756(3) 0.3572(3) 0.6227(2) 0.0329(11) Uani 1 1 d .
H69 H 0.1732 0.3220 0.6632 0.039 Uiso 1 1 calc R
C70 C 0.2561(3) 0.1332(3) 0.4554(2) 0.0379(12) Uani 1 1 d .
H70 H 0.2150 0.1456 0.4218 0.045 Uiso 1 1 calc R
C71 C 1.0820(3) 0.2774(3) 1.0072(2) 0.0360(11) Uani 1 1 d .
H71 H 1.1361 0.2894 1.0277 0.043 Uiso 1 1 calc R
C72 C 0.7715(3) 0.1444(3) 0.97685(18) 0.0245(10) Uani 1 1 d .
C73 C 0.5563(3) 0.2302(3) 0.4942(2) 0.0370(12) Uani 1 1 d .
H73 H 0.5403 0.1762 0.4919 0.044 Uiso 1 1 calc R
C74 C 1.0320(3) 0.2190(3) 0.9221(2) 0.0319(11) Uani 1 1 d .
H74 H 1.0548 0.1907 0.8839 0.038 Uiso 1 1 calc R
C75 C 0.6084(3) 0.3861(3) 0.4970(2) 0.0415(12) Uani 1 1 d .
H75 H 0.6251 0.4403 0.4980 0.050 Uiso 1 1 calc R
C76 C 1.1114(3) 0.2365(3) 0.9517(2) 0.0365(11) Uani 1 1 d .
H76 H 1.1864 0.2202 0.9336 0.044 Uiso 1 1 calc R
C77 C 0.5064(3) 0.3648(3) 0.5286(2) 0.0336(11) Uani 1 1 d .
H77 H 0.4546 0.4052 0.5512 0.040 Uiso 1 1 calc R
C78 C 0.9200(3) 0.2410(3) 0.94575(19) 0.0271(10) Uani 1 1 d .
C79 C 0.8940(3) 0.2819(2) 1.00219(19) 0.0269(10) Uani 1 1 d .
H79 H 0.8191 0.2977 1.0208 0.032 Uiso 1 1 calc R
C80 C 0.2582(3) 0.3954(3) 0.5116(2) 0.0331(11) Uani 1 1 d .
H80 H 0.3146 0.3867 0.4738 0.040 Uiso 1 1 calc R
C81 C 0.4761(3) 0.2860(3) 0.52882(19) 0.0275(10) Uani 1 1 d .
C82 C 0.6353(3) 0.1082(3) 1.0764(2) 0.0376(11) Uani 1 1 d .
H82 H 0.5675 0.1235 1.1051 0.045 Uiso 1 1 calc R
C83 C 0.6731(3) 0.1632(3) 1.0211(2) 0.0318(10) Uani 1 1 d .
H83 H 0.6300 0.2153 1.0133 0.038 Uiso 1 1 calc R
C84 C 0.8307(3) 0.0670(3) 0.9928(2) 0.0322(11) Uani 1 1 d .
H84 H 0.8994 0.0517 0.9650 0.039 Uiso 1 1 calc R
C85 C 0.9718(3) 0.3008(3) 1.0325(2) 0.0358(11) Uani 1 1 d .
H85 H 0.9497 0.3297 1.0704 0.043 Uiso 1 1 calc R
C86 C 0.2699(3) 0.1964(3) 0.48882(19) 0.0314(11) Uani 1 1 d .
H86 H 0.2376 0.2515 0.4772 0.038 Uiso 1 1 calc R
C87 C 0.9642(3) 0.1924(3) 0.7304(2) 0.0461(14) Uani 1 1 d .
H87 H 1.0070 0.2246 0.6956 0.055 Uiso 1 1 calc R
C88 C 0.0928(3) 0.4237(3) 0.6193(2) 0.0435(13) Uani 1 1 d .
H88 H 0.0354 0.4322 0.6567 0.052 Uiso 1 1 calc R
C89 C 0.4387(3) 0.9179(3) 0.6761(2) 0.0592(16) Uani 1 1 d .
H89A H 0.4175 0.9673 0.6996 0.089 Uiso 1 1 calc R
H89B H 0.3807 0.8821 0.6895 0.089 Uiso 1 1 calc R
H89C H 0.4500 0.9351 0.6285 0.089 Uiso 1 1 calc R
C90 C 0.5965(4) 1.0006(3) 0.7200(2) 0.0533(15) Uani 1 1 d .
H90A H 0.5891 1.0328 0.6776 0.080 Uiso 1 1 calc R
H90B H 0.6582 1.0159 0.7342 0.080 Uiso 1 1 calc R
H90C H 0.5292 1.0125 0.7530 0.080 Uiso 1 1 calc R
B2 B 0.3584(3) 0.2594(3) 0.5714(2) 0.0238(11) Uani 1 1 d .
C96 C 0.6859(3) 0.3287(3) 0.4642(2) 0.0457(13) Uani 1 1 d .
H96 H 0.7564 0.3424 0.4429 0.055 Uiso 1 1 calc R
C97 C 0.6587(3) 0.2516(3) 0.4630(2) 0.0444(13) Uani 1 1 d .
H97 H 0.7112 0.2118 0.4402 0.053 Uiso 1 1 calc R
C98 C 0.1764(3) 0.4621(3) 0.5071(2) 0.0433(13) Uani 1 1 d .
H98 H 0.1774 0.4972 0.4666 0.052 Uiso 1 1 calc R
C99 C 0.0935(3) 0.4778(3) 0.5613(3) 0.0470(14) Uani 1 1 d .
H99 H 0.0385 0.5243 0.5590 0.056 Uiso 1 1 calc R
C100 C 0.7937(4) 0.0109(3) 1.0477(2) 0.0411(12) Uani 1 1 d .
H100 H 0.8361 -0.0414 1.0559 0.049 Uiso 1 1 calc R
C101 C 0.6952(3) 0.0324(3) 1.0897(2) 0.0439(13) Uani 1 1 d .
H101 H 0.6692 -0.0048 1.1273 0.053 Uiso 1 1 calc R
B1 B 0.8242(3) 0.2116(3) 0.9165(2) 0.0260(11) Uani 1 1 d .
O2 O 0.7055(3) 0.8982(3) 0.8640(2) 0.0955(16) Uani 1 1 d .
C111 C 0.6545(4) 0.9264(3) 0.9132(3) 0.0502(14) Uani 1 1 d .
C112 C 0.5914(3) 1.0114(3) 0.9131(2) 0.0547(15) Uani 1 1 d .
H11A H 0.6028 1.0400 0.8681 0.082 Uiso 1 1 calc R
H11B H 0.6164 1.0431 0.9415 0.082 Uiso 1 1 calc R
H11C H 0.5134 1.0071 0.9297 0.082 Uiso 1 1 calc R
C110 C 0.6495(4) 0.8748(4) 0.9783(3) 0.0680(18) Uani 1 1 d .
H11D H 0.6967 0.8216 0.9725 0.102 Uiso 1 1 calc R
H11E H 0.5741 0.8644 0.9972 0.102 Uiso 1 1 calc R
H11F H 0.6746 0.9044 1.0081 0.102 Uiso 1 1 calc R
O1 O 0.3361(4) 0.5791(3) 0.8158(3) 0.1194(19) Uani 1 1 d .
C123 C 0.2532(4) 0.7171(4) 0.8027(3) 0.094(2) Uani 1 1 d .
H12A H 0.2020 0.6931 0.7848 0.142 Uiso 1 1 calc R
H12B H 0.2884 0.7582 0.7691 0.142 Uiso 1 1 calc R
H12C H 0.2135 0.7442 0.8415 0.142 Uiso 1 1 calc R
C121 C 0.4272(4) 0.6731(4) 0.8460(2) 0.0685(17) Uani 1 1 d .
H12D H 0.4823 0.6242 0.8494 0.103 Uiso 1 1 calc R
H12E H 0.3989 0.6923 0.8895 0.103 Uiso 1 1 calc R
H12F H 0.4604 0.7176 0.8152 0.103 Uiso 1 1 calc R
C122 C 0.3368(4) 0.6508(4) 0.8217(3) 0.0566(15) Uani 1 1 d .

loop_
_atom_site_aniso_label
_atom_site_aniso_U_11
_atom_site_aniso_U_22
_atom_site_aniso_U_33
_atom_site_aniso_U_23
_atom_site_aniso_U_13
_atom_site_aniso_U_12
Ni1 0.0241(3) 0.0219(3) 0.0167(3) 0.0010(2) -0.0016(2) -0.0014(2)
N1 0.0214(17) 0.029(2) 0.0225(19) -0.0034(16) 0.0036(15) -0.0075(15)
N2 0.0258(17) 0.022(2) 0.0179(18) -0.0006(16) 0.0000(15) -0.0034(14)
N3 0.0285(18) 0.025(2) 0.0150(18) 0.0010(16) -0.0030(15) 0.0002(15)
N4 0.0188(16) 0.028(2) 0.0184(19) -0.0023(16) -0.0034(14) -0.0022(14)
N5 0.0332(18) 0.023(2) 0.0199(19) 0.0015(16) -0.0027(16) 0.0009(16)
N6 0.0247(17) 0.028(2) 0.0177(18) -0.0017(16) -0.0040(15) -0.0007(15)
C1 0.063(3) 0.040(3) 0.026(3) 0.001(2) -0.009(3) 0.000(3)
C2 0.050(3) 0.040(3) 0.032(3) -0.005(2) -0.013(2) -0.008(2)
C3 0.040(2) 0.036(3) 0.025(3) -0.004(2) -0.001(2) -0.006(2)
C4 0.026(2) 0.027(3) 0.026(2) 0.000(2) 0.0010(19) -0.0005(18)
C5 0.046(3) 0.032(3) 0.030(3) -0.002(2) -0.007(2) -0.010(2)
C6 0.053(3) 0.042(3) 0.026(3) 0.002(2) -0.001(2) -0.010(2)
C7 0.039(2) 0.033(3) 0.025(3) -0.004(2) -0.007(2) 0.001(2)
C8 0.038(2) 0.037(3) 0.023(3) 0.008(2) 0.003(2) -0.014(2)
C9 0.023(2) 0.025(3) 0.023(2) -0.001(2) -0.0001(18) -0.0010(18)
C10 0.036(2) 0.028(3) 0.030(3) 0.000(2) -0.002(2) -0.013(2)
C11 0.035(2) 0.043(3) 0.016(2) 0.001(2) -0.0064(19) -0.008(2)
C12 0.027(2) 0.046(3) 0.033(3) 0.005(2) -0.010(2) 0.000(2)
C13 0.036(2) 0.038(3) 0.040(3) 0.006(2) -0.006(2) 0.005(2)
C14 0.052(3) 0.063(4) 0.025(3) -0.007(3) -0.005(2) -0.019(3)
C15 0.028(2) 0.029(3) 0.017(2) -0.0027(19) -0.0066(19) -0.0008(18)
C16 0.029(2) 0.023(3) 0.023(2) 0.0021(19) -0.0060(19) -0.0015(18)
C17 0.021(2) 0.028(3) 0.025(2) -0.001(2) -0.0015(18) -0.0030(18)
C18 0.026(2) 0.048(3) 0.020(2) 0.007(2) -0.0006(19) -0.001(2)
C19 0.042(3) 0.033(3) 0.030(3) 0.000(2) -0.005(2) 0.005(2)
C20 0.028(2) 0.024(3) 0.027(2) -0.003(2) -0.007(2) 0.0024(18)
C21 0.031(2) 0.054(4) 0.032(3) -0.002(2) -0.009(2) -0.011(2)
C22 0.074(3) 0.069(4) 0.017(3) 0.006(3) -0.004(2) -0.033(3)
C23 0.029(2) 0.030(3) 0.016(2) 0.0042(19) -0.0028(18) -0.0003(19)
C24 0.024(2) 0.026(3) 0.029(2) -0.005(2) -0.0059(19) 0.0003(18)
C25 0.024(2) 0.031(3) 0.013(2) 0.0037(19) -0.0005(18) -0.0044(18)
C26 0.026(2) 0.037(3) 0.018(2) -0.007(2) 0.0017(18) -0.0059(19)
C27 0.025(2) 0.031(3) 0.025(2) -0.005(2) -0.0024(19) -0.0006(19)
C28 0.032(2) 0.033(3) 0.028(3) 0.002(2) -0.006(2) 0.007(2)
C29 0.025(2) 0.032(3) 0.019(2) 0.000(2) -0.0017(18) -0.0036(19)
C30 0.037(2) 0.040(3) 0.016(2) 0.006(2) 0.000(2) -0.013(2)
C31 0.023(2) 0.038(3) 0.018(2) 0.001(2) 0.0010(19) -0.0023(19)
C32 0.040(2) 0.042(3) 0.022(2) -0.007(2) -0.011(2) 0.009(2)
C33 0.049(3) 0.025(3) 0.035(3) -0.003(2) -0.012(2) -0.001(2)
C34 0.033(2) 0.033(3) 0.030(3) -0.001(2) -0.011(2) -0.004(2)
C35 0.028(2) 0.026(3) 0.017(2) -0.0029(19) -0.0038(18) 0.0009(18)
C36 0.030(2) 0.033(3) 0.024(2) -0.006(2) -0.002(2) 0.0006(19)
C37 0.027(2) 0.045(3) 0.024(2) -0.006(2) -0.005(2) -0.002(2)
C38 0.028(2) 0.030(3) 0.021(2) -0.003(2) -0.0077(19) 0.0053(19)
C39 0.034(2) 0.036(3) 0.033(3) -0.009(2) -0.006(2) 0.004(2)
C40 0.053(3) 0.051(4) 0.039(3) -0.022(3) -0.022(3) 0.005(3)
C41 0.063(3) 0.060(4) 0.028(3) -0.014(3) -0.022(3) 0.021(3)
C42 0.039(2) 0.041(3) 0.026(3) -0.001(2) -0.008(2) 0.001(2)
C43 0.023(2) 0.032(3) 0.020(2) 0.003(2) 0.0003(18) -0.0033(18)
C44 0.049(3) 0.032(3) 0.033(3) 0.001(2) -0.015(2) -0.004(2)
C45 0.055(3) 0.017(3) 0.043(3) 0.002(2) -0.009(2) -0.002(2)
C46 0.043(3) 0.034(3) 0.027(3) -0.003(2) 0.003(2) -0.016(2)
C47 0.026(2) 0.025(3) 0.027(2) -0.001(2) -0.0021(19) -0.0018(18)
C48 0.030(2) 0.035(3) 0.026(2) -0.008(2) 0.005(2) -0.007(2)
C49 0.033(2) 0.032(3) 0.017(2) 0.003(2) -0.0084(19) -0.0079(19)
C50 0.030(2) 0.021(3) 0.021(2) 0.0002(19) -0.0052(19) -0.0079(18)
C51 0.028(2) 0.048(3) 0.021(2) -0.009(2) 0.005(2) -0.012(2)
C52 0.025(2) 0.014(2) 0.017(2) -0.0016(17) -0.0039(17) -0.0005(17)
C53 0.041(2) 0.037(3) 0.036(3) -0.004(2) -0.006(2) -0.010(2)
C54 0.028(2) 0.040(3) 0.021(2) -0.002(2) -0.0051(19) -0.008(2)
C55 0.048(3) 0.060(4) 0.063(4) -0.013(3) -0.011(3) -0.020(3)
C56 0.030(2) 0.031(3) 0.015(2) -0.0001(19) -0.0072(18) -0.0063(19)
C57 0.023(2) 0.031(3) 0.017(2) 0.0036(19) -0.0064(18) -0.0040(18)
C58 0.020(2) 0.027(3) 0.016(2) -0.0015(19) -0.0017(17) -0.0009(17)
C59 0.029(2) 0.047(4) 0.040(3) 0.001(3) 0.003(2) 0.004(2)
C60 0.039(2) 0.030(3) 0.019(2) 0.007(2) -0.005(2) -0.010(2)
C61 0.042(3) 0.036(3) 0.046(3) -0.009(3) 0.002(2) -0.006(2)
C62 0.042(3) 0.047(3) 0.025(3) 0.008(2) 0.004(2) -0.014(2)
C63 0.032(2) 0.037(3) 0.016(2) -0.002(2) 0.0010(19) -0.010(2)
C64 0.060(3) 0.033(3) 0.027(3) -0.008(2) -0.009(2) -0.007(2)
C65 0.036(2) 0.060(4) 0.029(3) -0.008(3) 0.009(2) 0.000(2)
C66 0.0207(19) 0.017(2) 0.020(2) -0.0003(18) -0.0063(18) -0.0004(16)
C67 0.037(2) 0.021(3) 0.029(3) 0.003(2) -0.008(2) 0.0042(19)
C68 0.028(2) 0.027(3) 0.024(2) -0.005(2) -0.0053(19) -0.0070(18)
C69 0.030(2) 0.040(3) 0.029(3) -0.012(2) -0.002(2) -0.005(2)
C70 0.038(3) 0.047(4) 0.026(3) -0.006(2) -0.004(2) -0.001(2)
C71 0.043(3) 0.031(3) 0.040(3) 0.011(2) -0.027(2) -0.012(2)
C72 0.029(2) 0.026(3) 0.019(2) -0.0046(19) -0.0065(19) -0.0040(18)
C73 0.028(2) 0.047(3) 0.034(3) -0.004(2) -0.004(2) -0.005(2)
C74 0.037(2) 0.029(3) 0.028(3) 0.003(2) -0.007(2) -0.006(2)
C75 0.042(3) 0.045(3) 0.035(3) 0.010(2) -0.003(2) -0.019(2)
C76 0.035(2) 0.036(3) 0.037(3) 0.007(2) -0.014(2) -0.005(2)
C77 0.035(2) 0.032(3) 0.032(3) 0.002(2) -0.006(2) -0.006(2)
C78 0.033(2) 0.025(3) 0.022(2) 0.002(2) -0.008(2) 0.0004(18)
C79 0.036(2) 0.023(3) 0.020(2) 0.0027(19) -0.0064(19) -0.0018(18)
C80 0.032(2) 0.030(3) 0.035(3) -0.001(2) -0.007(2) -0.002(2)
C81 0.025(2) 0.037(3) 0.018(2) 0.004(2) -0.0044(18) -0.0018(19)
C82 0.041(3) 0.039(3) 0.032(3) -0.004(2) -0.001(2) -0.012(2)
C83 0.036(2) 0.027(3) 0.030(3) 0.000(2) -0.004(2) -0.0038(19)
C84 0.043(3) 0.024(3) 0.031(3) -0.005(2) -0.012(2) 0.002(2)
C85 0.054(3) 0.029(3) 0.029(3) 0.000(2) -0.021(2) -0.005(2)
C86 0.036(2) 0.029(3) 0.028(3) -0.003(2) -0.005(2) -0.004(2)
C87 0.050(3) 0.056(4) 0.022(3) 0.002(3) -0.002(2) 0.008(3)
C88 0.032(2) 0.050(4) 0.048(3) -0.022(3) -0.004(2) 0.004(2)
C89 0.046(3) 0.051(4) 0.077(4) 0.007(3) -0.026(3) 0.011(3)
C90 0.061(3) 0.030(3) 0.070(4) -0.013(3) -0.026(3) 0.015(2)
B2 0.024(2) 0.026(3) 0.021(3) -0.001(2) -0.005(2) -0.004(2)
C96 0.029(2) 0.066(4) 0.037(3) 0.012(3) -0.001(2) -0.016(2)
C97 0.032(2) 0.055(4) 0.040(3) -0.005(3) -0.001(2) 0.004(2)
C98 0.039(3) 0.038(3) 0.054(3) 0.003(3) -0.019(3) -0.003(2)
C99 0.038(3) 0.038(4) 0.070(4) -0.023(3) -0.021(3) 0.009(2)
C100 0.054(3) 0.030(3) 0.043(3) 0.004(2) -0.023(3) -0.006(2)
C101 0.052(3) 0.051(4) 0.032(3) 0.006(3) -0.014(2) -0.020(3)
B1 0.023(2) 0.025(3) 0.026(3) -0.001(2) -0.004(2) 0.001(2)
O2 0.110(3) 0.090(4) 0.074(3) -0.049(3) 0.014(3) 0.013(3)
C111 0.038(3) 0.053(4) 0.062(4) -0.026(3) -0.008(3) -0.001(2)
C112 0.050(3) 0.053(4) 0.062(4) -0.017(3) 0.000(3) -0.019(3)
C110 0.067(4) 0.066(5) 0.081(5) -0.030(4) -0.038(3) 0.013(3)
O1 0.162(4) 0.082(4) 0.151(5) 0.018(4) -0.103(4) -0.053(3)
C123 0.065(4) 0.127(7) 0.074(5) 0.004(5) -0.012(4) 0.017(4)
C121 0.077(4) 0.086(5) 0.050(4) -0.015(3) -0.012(3) -0.028(3)
C122 0.071(4) 0.061(5) 0.044(3) 0.002(3) -0.016(3) -0.029(3)

loop_
_atom_type_symbol
_atom_type_description
_atom_type_scat_dispersion_real
_atom_type_scat_dispersion_imag
_atom_type_scat_source
C C 0.0033 0.0016 'International Tables Vol C Tables 4.2.6.8 and 6.1.1.4'
H H 0.0000 0.0000 'International Tables Vol C Tables 4.2.6.8 and 6.1.1.4'
B B 0.0013 0.0007 'International Tables Vol C Tables 4.2.6.8 and 6.1.1.4'
N N 0.0061 0.0033 'International Tables Vol C Tables 4.2.6.8 and 6.1.1.4'
Ni Ni 0.3393 1.1124 'International Tables Vol C Tables 4.2.6.8 and 6.1.1.4'
O O 0.0106 0.0060 'International Tables Vol C Tables 4.2.6.8 and 6.1.1.4'

loop_
_geom_angle_atom_site_label_1
_geom_angle_atom_site_label_2
_geom_angle_atom_site_label_3
_geom_angle
N2 Ni1 N3 92.19(12)
N2 Ni1 N1 79.63(12)
N3 Ni1 N1 95.89(12)
N2 Ni1 N5 171.57(14)
N3 Ni1 N5 95.59(13)
N1 Ni1 N5 96.29(12)
N2 Ni1 N4 94.92(11)
N3 Ni1 N4 79.49(12)
N1 Ni1 N4 172.78(11)
N5 Ni1 N4 89.71(12)
N2 Ni1 N6 93.44(12)
N3 Ni1 N6 173.79(12)
N1 Ni1 N6 87.71(12)
N5 Ni1 N6 78.95(13)
N4 Ni1 N6 97.40(12)
C17 N1 C52 117.8(3)
C17 N1 Ni1 129.0(3)
C52 N1 Ni1 112.8(2)
C31 N2 C66 116.1(3)
C31 N2 Ni1 129.8(3)
C66 N2 Ni1 114.0(2)
C23 N3 C58 117.0(3)
C23 N3 Ni1 129.3(3)
C58 N3 Ni1 113.7(2)
C15 N4 C57 118.1(3)
C15 N4 Ni1 128.5(3)
C57 N4 Ni1 113.3(3)
C7 N5 C29 117.2(3)
C7 N5 Ni1 128.8(3)
C29 N5 Ni1 113.9(3)
C47 N6 C25 117.3(3)
C47 N6 Ni1 128.6(2)
C25 N6 Ni1 114.0(3)
C6 C1 C2 118.9(4)
C6 C1 H1 120.6
C2 C1 H1 120.6
C1 C2 C3 120.4(4)
C1 C2 H2 119.8
C3 C2 H2 119.8
C2 C3 C4 123.1(4)
C2 C3 H3 118.5
C4 C3 H3 118.5
C3 C4 C5 113.9(4)
C3 C4 B2 123.7(4)
C5 C4 B2 122.4(3)
C6 C5 C4 123.8(4)
C6 C5 H5 118.1
C4 C5 H5 118.1
C1 C6 C5 119.9(4)
C1 C6 H6 120.1
C5 C6 H6 120.1
N5 C7 C19 124.8(4)
N5 C7 H7 117.6
C19 C7 H7 117.6
C10 C8 C49 122.1(4)
C10 C8 H8 119.0
C49 C8 H8 119.0
C58 C9 C20 118.5(4)
C58 C9 C10 117.4(4)
C20 C9 C10 124.0(4)
C8 C10 C9 121.5(4)
C8 C10 H10 119.2
C9 C10 H10 119.2
C30 C11 C15 118.9(4)
C30 C11 C14 123.3(4)
C15 C11 C14 117.8(4)
C21 C12 C18 122.4(4)
C21 C12 H12 118.8
C18 C12 H12 118.8
C24 C13 H13A 109.5
C24 C13 H13B 109.5
H13A C13 H13B 109.5
C24 C13 H13C 109.5
H13A C13 H13C 109.5
H13B C13 H13C 109.5
C11 C14 H14A 109.5
C11 C14 H14B 109.5
H14A C14 H14B 109.5
C11 C14 H14C 109.5
H14A C14 H14C 109.5
H14B C14 H14C 109.5
N4 C15 C11 123.4(4)
N4 C15 H15 118.3
C11 C15 H15 118.3
C20 C16 C23 118.8(4)
C20 C16 C64 121.8(4)
C23 C16 C64 119.4(4)
N1 C17 C26 124.4(4)
N1 C17 H17 117.8
C26 C17 H17 117.8
C29 C18 C28 118.4(4)
C29 C18 C12 117.6(4)
C28 C18 C12 124.0(4)
C28 C19 C7 118.3(4)
C28 C19 C90 122.3(4)
C7 C19 C90 119.4(4)
C16 C20 C9 118.1(4)
C16 C20 C53 120.0(4)
C9 C20 C53 121.9(4)
C12 C21 C54 121.0(4)
C12 C21 H21 119.5
C54 C21 H21 119.5
C30 C22 H22A 109.5
C30 C22 H22B 109.5
H22A C22 H22B 109.5
C30 C22 H22C 109.5
H22A C22 H22C 109.5
H22B C22 H22C 109.5
N3 C23 C16 124.6(4)
N3 C23 H23 117.7
C16 C23 H23 117.7
C27 C24 C50 117.6(4)
C27 C24 C13 120.0(3)
C50 C24 C13 122.4(4)
N6 C25 C54 123.6(4)
N6 C25 C29 116.6(4)
C54 C25 C29 119.8(3)
C63 C26 C17 118.5(4)
C63 C26 C65 122.9(4)
C17 C26 C65 118.6(4)
C24 C27 C31 118.3(4)
C24 C27 C59 122.5(4)
C31 C27 C59 119.2(4)
C19 C28 C18 118.3(4)
C19 C28 C89 121.5(4)
C18 C28 C89 120.2(4)
N5 C29 C18 122.9(4)
N5 C29 C25 116.4(3)
C18 C29 C25 120.7(4)
C11 C30 C49 118.7(4)
C11 C30 C22 121.9(4)
C49 C30 C22 119.4(4)
N2 C31 C27 125.5(4)
N2 C31 H31 117.3
C27 C31 H31 117.3
C33 C32 C37 118.5(4)
C33 C32 H32 120.8
C37 C32 H32 120.8
C32 C33 C34 120.7(4)
C32 C33 H33 119.6
C34 C33 H33 119.6
C35 C34 C33 122.6(4)
C35 C34 H34 118.7
C33 C34 H34 118.7
C34 C35 C36 115.1(3)
C34 C35 B1 125.1(3)
C36 C35 B1 119.4(4)
C37 C36 C35 122.7(4)
C37 C36 H36 118.6
C35 C36 H36 118.6
C32 C37 C36 120.3(4)
C32 C37 H37 119.8
C36 C37 H37 119.8
C39 C38 C42 115.2(4)
C39 C38 B1 123.6(4)
C42 C38 B1 120.7(4)
C38 C39 C40 122.5(5)
C38 C39 H39 118.8
C40 C39 H39 118.8
C41 C40 C39 120.3(5)
C41 C40 H40 119.9
C39 C40 H40 119.9
C40 C41 C87 118.8(5)
C40 C41 H41 120.6
C87 C41 H41 120.6
C87 C42 C38 122.5(5)
C87 C42 H42 118.8
C38 C42 H42 118.8
C86 C43 C44 115.2(4)
C86 C43 B2 122.7(4)
C44 C43 B2 121.8(3)
C45 C44 C43 122.2(4)
C45 C44 H44 118.9
C43 C44 H44 118.9
C46 C45 C44 120.3(4)
C46 C45 H45 119.9
C44 C45 H45 119.9
C70 C46 C45 119.2(4)
C70 C46 H46 120.4
C45 C46 H46 120.4
N6 C47 C48 123.9(4)
N6 C47 H47 118.0
C48 C47 H47 118.0
C51 C48 C47 118.9(4)
C51 C48 C61 123.0(4)
C47 C48 C61 118.1(4)
C57 C49 C30 118.1(4)
C57 C49 C8 117.8(4)
C30 C49 C8 124.0(4)
C66 C50 C24 119.5(4)
C66 C50 C67 116.9(3)
C24 C50 C67 123.6(4)
C48 C51 C54 118.6(4)
C48 C51 C55 119.9(4)
C54 C51 C55 121.5(4)
N1 C52 C56 122.6(3)
N1 C52 C66 117.6(3)
C56 C52 C66 119.8(3)
C20 C53 H53A 109.5
C20 C53 H53B 109.5
H53A C53 H53B 109.5
C20 C53 H53C 109.5
H53A C53 H53C 109.5
H53B C53 H53C 109.5
C25 C54 C51 117.5(3)
C25 C54 C21 118.3(4)
C51 C54 C21 124.1(4)
C51 C55 H55A 109.5
C51 C55 H55B 109.5
H55A C55 H55B 109.5
C51 C55 H55C 109.5
H55A C55 H55C 109.5
H55B C55 H55C 109.5
C52 C56 C63 118.2(4)
C52 C56 C60 117.6(3)
C63 C56 C60 124.2(4)
N4 C57 C49 122.8(4)
N4 C57 C58 117.2(4)
C49 C57 C58 120.0(4)
N3 C58 C9 122.9(4)
N3 C58 C57 116.2(4)
C9 C58 C57 120.9(4)
C27 C59 H59A 109.5
C27 C59 H59B 109.5
H59A C59 H59B 109.5
C27 C59 H59C 109.5
H59A C59 H59C 109.5
H59B C59 H59C 109.5
C67 C60 C56 122.5(4)
C67 C60 H60 118.7
C56 C60 H60 118.7
C48 C61 H61A 109.5
C48 C61 H61B 109.5
H61A C61 H61B 109.5
C48 C61 H61C 109.5
H61A C61 H61C 109.5
H61B C61 H61C 109.5
C63 C62 H62A 109.5
C63 C62 H62B 109.5
H62A C62 H62B 109.5
C63 C62 H62C 109.5
H62A C62 H62C 109.5
H62B C62 H62C 109.5
C26 C63 C56 118.4(4)
C26 C63 C62 121.3(4)
C56 C63 C62 120.2(4)
C16 C64 H64A 109.5
C16 C64 H64B 109.5
H64A C64 H64B 109.5
C16 C64 H64C 109.5
H64A C64 H64C 109.5
H64B C64 H64C 109.5
C26 C65 H65A 109.5
C26 C65 H65B 109.5
H65A C65 H65B 109.5
C26 C65 H65C 109.5
H65A C65 H65C 109.5
H65B C65 H65C 109.5
N2 C66 C50 122.8(3)
N2 C66 C52 115.7(3)
C50 C66 C52 121.4(3)
C60 C67 C50 121.7(4)
C60 C67 H67 119.1
C50 C67 H67 119.1
C69 C68 C80 113.9(4)
C69 C68 B2 124.8(4)
C80 C68 B2 121.1(3)
C88 C69 C68 123.6(4)
C88 C69 H69 118.2
C68 C69 H69 118.2
C46 C70 C86 120.0(4)
C46 C70 H70 120.0
C86 C70 H70 120.0
C76 C71 C85 118.7(4)
C76 C71 H71 120.6
C85 C71 H71 120.6
C83 C72 C84 114.8(4)
C83 C72 B1 123.4(4)
C84 C72 B1 121.3(3)
C97 C73 C81 121.7(5)
C97 C73 H73 119.1
C81 C73 H73 119.1
C76 C74 C78 123.1(4)
C76 C74 H74 118.4
C78 C74 H74 118.4
C96 C75 C77 120.1(5)
C96 C75 H75 120.0
C77 C75 H75 120.0
C71 C76 C74 120.3(4)
C71 C76 H76 119.8
C74 C76 H76 119.8
C75 C77 C81 122.9(4)
C75 C77 H77 118.6
C81 C77 H77 118.6
C79 C78 C74 114.5(4)
C79 C78 B1 121.2(3)
C74 C78 B1 123.8(4)
C85 C79 C78 123.5(4)
C85 C79 H79 118.2
C78 C79 H79 118.2
C98 C80 C68 123.5(4)
C98 C80 H80 118.3
C68 C80 H80 118.3
C73 C81 C77 115.2(4)
C73 C81 B2 122.5(4)
C77 C81 B2 122.2(4)
C101 C82 C83 120.7(4)
C101 C82 H82 119.6
C83 C82 H82 119.6
C72 C83 C82 122.6(4)
C72 C83 H83 118.7
C82 C83 H83 118.7
C100 C84 C72 123.4(4)
C100 C84 H84 118.3
C72 C84 H84 118.3
C79 C85 C71 119.7(4)
C79 C85 H85 120.1
C71 C85 H85 120.1
C70 C86 C43 123.1(4)
C70 C86 H86 118.5
C43 C86 H86 118.5
C41 C87 C42 120.7(5)
C41 C87 H87 119.6
C42 C87 H87 119.6
C69 C88 C99 120.4(4)
C69 C88 H88 119.8
C99 C88 H88 119.8
C28 C89 H89A 109.5
C28 C89 H89B 109.5
H89A C89 H89B 109.5
C28 C89 H89C 109.5
H89A C89 H89C 109.5
H89B C89 H89C 109.5
C19 C90 H90A 109.5
C19 C90 H90B 109.5
H90A C90 H90B 109.5
C19 C90 H90C 109.5
H90A C90 H90C 109.5
H90B C90 H90C 109.5
C81 B2 C68 110.1(3)
C81 B2 C4 107.9(3)
C68 B2 C4 109.9(3)
C81 B2 C43 108.5(3)
C68 B2 C43 110.1(3)
C4 B2 C43 110.3(4)
C97 C96 C75 118.5(4)
C97 C96 H96 120.7
C75 C96 H96 120.7
C96 C97 C73 121.6(4)
C96 C97 H97 119.2
C73 C97 H97 119.2
C99 C98 C80 120.2(4)
C99 C98 H98 119.9
C80 C98 H98 119.9
C98 C99 C88 118.4(4)
C98 C99 H99 120.8
C88 C99 H99 120.8
C101 C100 C84 119.4(4)
C101 C100 H100 120.3
C84 C100 H100 120.3
C82 C101 C100 119.0(4)
C82 C101 H101 120.5
C100 C101 H101 120.5
C38 B1 C72 113.7(4)
C38 B1 C78 112.9(3)
C72 B1 C78 102.6(3)
C38 B1 C35 103.1(3)
C72 B1 C35 111.6(3)
C78 B1 C35 113.4(4)
O2 C111 C110 120.0(5)
O2 C111 C112 123.2(5)
C110 C111 C112 116.8(5)
C111 C112 H11A 109.5
C111 C112 H11B 109.5
H11A C112 H11B 109.5
C111 C112 H11C 109.5
H11A C112 H11C 109.5
H11B C112 H11C 109.5
C111 C110 H11D 109.5
C111 C110 H11E 109.5
H11D C110 H11E 109.5
C111 C110 H11F 109.5
H11D C110 H11F 109.5
H11E C110 H11F 109.5
C122 C123 H12A 109.5
C122 C123 H12B 109.5
H12A C123 H12B 109.5
C122 C123 H12C 109.5
H12A C123 H12C 109.5
H12B C123 H12C 109.5
C122 C121 H12D 109.5
C122 C121 H12E 109.5
H12D C121 H12E 109.5
C122 C121 H12F 109.5
H12D C121 H12F 109.5
H12E C121 H12F 109.5
O1 C122 C123 122.0(6)
O1 C122 C121 118.8(6)
C123 C122 C121 119.1(6)

loop_
_geom_bond_atom_site_label_1
_geom_bond_atom_site_label_2
_geom_bond_distance
Ni1 N2 2.072(3)
Ni1 N3 2.073(3)
Ni1 N1 2.081(3)
Ni1 N5 2.081(3)
Ni1 N4 2.085(3)
Ni1 N6 2.094(3)
N1 C17 1.316(4)
N1 C52 1.357(4)
N2 C31 1.338(4)
N2 C66 1.362(5)
N3 C23 1.333(4)
N3 C58 1.366(5)
N4 C15 1.330(4)
N4 C57 1.350(5)
N5 C7 1.323(5)
N5 C29 1.361(5)
N6 C47 1.332(5)
N6 C25 1.344(4)
C1 C6 1.372(5)
C1 C2 1.379(6)
C1 H1 0.9500
C2 C3 1.394(5)
C2 H2 0.9500
C3 C4 1.398(5)
C3 H3 0.9500
C4 C5 1.402(5)
C4 B2 1.651(6)
C5 C6 1.390(5)
C5 H5 0.9500
C6 H6 0.9500
C7 C19 1.408(5)
C7 H7 0.9500
C8 C10 1.356(5)
C8 C49 1.428(6)
C8 H8 0.9500
C9 C58 1.402(5)
C9 C20 1.427(5)
C9 C10 1.434(5)
C10 H10 0.9500
C11 C30 1.373(6)
C11 C15 1.412(5)
C11 C14 1.512(5)
C12 C21 1.350(6)
C12 C18 1.436(6)
C12 H12 0.9500
C13 C24 1.513(5)
C13 H13A 0.9800
C13 H13B 0.9800
C13 H13C 0.9800
C14 H14A 0.9800
C14 H14B 0.9800
C14 H14C 0.9800
C15 H15 0.9500
C16 C20 1.385(5)
C16 C23 1.400(5)
C16 C64 1.501(5)
C17 C26 1.410(5)
C17 H17 0.9500
C18 C29 1.395(5)
C18 C28 1.432(6)
C19 C28 1.376(6)
C19 C90 1.503(6)
C20 C53 1.509(5)
C21 C54 1.436(5)
C21 H21 0.9500
C22 C30 1.516(5)
C22 H22A 0.9800
C22 H22B 0.9800
C22 H22C 0.9800
C23 H23 0.9500
C24 C27 1.395(6)
C24 C50 1.412(5)
C25 C54 1.404(5)
C25 C29 1.448(5)
C26 C63 1.380(5)
C26 C65 1.508(5)
C27 C31 1.397(5)
C27 C59 1.505(5)
C28 C89 1.510(5)
C30 C49 1.424(5)
C31 H31 0.9500
C32 C33 1.378(5)
C32 C37 1.385(6)
C32 H32 0.9500
C33 C34 1.396(5)
C33 H33 0.9500
C34 C35 1.394(6)
C34 H34 0.9500
C35 C36 1.407(5)
C35 B1 1.652(5)
C36 C37 1.390(5)
C36 H36 0.9500
C37 H37 0.9500
C38 C39 1.392(6)
C38 C42 1.406(6)
C38 B1 1.638(6)
C39 C40 1.400(5)
C39 H39 0.9500
C40 C41 1.374(7)
C40 H40 0.9500
C41 C87 1.376(7)
C41 H41 0.9500
C42 C87 1.383(5)
C42 H42 0.9500
C43 C86 1.392(5)
C43 C44 1.399(5)
C43 B2 1.652(6)
C44 C45 1.395(6)
C44 H44 0.9500
C45 C46 1.375(5)
C45 H45 0.9500
C46 C70 1.371(6)
C46 H46 0.9500
C47 C48 1.404(5)
C47 H47 0.9500
C48 C51 1.369(5)
C48 C61 1.513(6)
C49 C57 1.405(5)
C50 C66 1.403(5)
C50 C67 1.439(5)
C51 C54 1.425(6)
C51 C55 1.511(6)
C52 C56 1.408(5)
C52 C66 1.438(5)
C53 H53A 0.9800
C53 H53B 0.9800
C53 H53C 0.9800
C55 H55A 0.9800
C55 H55B 0.9800
C55 H55C 0.9800
C56 C63 1.422(5)
C56 C60 1.423(5)
C57 C58 1.438(5)
C59 H59A 0.9800
C59 H59B 0.9800
C59 H59C 0.9800
C60 C67 1.345(5)
C60 H60 0.9500
C61 H61A 0.9800
C61 H61B 0.9800
C61 H61C 0.9800
C62 C63 1.507(5)
C62 H62A 0.9800
C62 H62B 0.9800
C62 H62C 0.9800
C64 H64A 0.9800
C64 H64B 0.9800
C64 H64C 0.9800
C65 H65A 0.9800
C65 H65B 0.9800
C65 H65C 0.9800
C67 H67 0.9500
C68 C69 1.395(5)
C68 C80 1.420(6)
C68 B2 1.644(5)
C69 C88 1.391(5)
C69 H69 0.9500
C70 C86 1.390(6)
C70 H70 0.9500
C71 C76 1.379(5)
C71 C85 1.389(5)
C71 H71 0.9500
C72 C83 1.392(5)
C72 C84 1.402(5)
C72 B1 1.640(6)
C73 C97 1.388(5)
C73 C81 1.399(5)
C73 H73 0.9500
C74 C76 1.386(5)
C74 C78 1.400(5)
C74 H74 0.9500
C75 C96 1.381(6)
C75 C77 1.385(5)
C75 H75 0.9500
C76 H76 0.9500
C77 C81 1.404(6)
C77 H77 0.9500
C78 C79 1.396(5)
C78 B1 1.647(6)
C79 C85 1.387(5)
C79 H79 0.9500
C80 C98 1.388(5)
C80 H80 0.9500
C81 B2 1.643(6)
C82 C101 1.372(6)
C82 C83 1.401(6)
C82 H82 0.9500
C83 H83 0.9500
C84 C100 1.401(6)
C84 H84 0.9500
C85 H85 0.9500
C86 H86 0.9500
C87 H87 0.9500
C88 C99 1.393(6)
C88 H88 0.9500
C89 H89A 0.9800
C89 H89B 0.9800
C89 H89C 0.9800
C90 H90A 0.9800
C90 H90B 0.9800
C90 H90C 0.9800
C96 C97 1.368(7)
C96 H96 0.9500
C97 H97 0.9500
C98 C99 1.383(6)
C98 H98 0.9500
C99 H99 0.9500
C100 C101 1.381(5)
C100 H100 0.9500
C101 H101 0.9500
O2 C111 1.199(5)
C111 C110 1.488(7)
C111 C112 1.490(6)
C112 H11A 0.9800
C112 H11B 0.9800
C112 H11C 0.9800
C110 H11D 0.9800
C110 H11E 0.9800
C110 H11F 0.9800
O1 C122 1.202(7)
C123 C122 1.468(7)
C123 H12A 0.9800
C123 H12B 0.9800
C123 H12C 0.9800
C121 C122 1.474(6)
C121 H12D 0.9800
C121 H12E 0.9800
C121 H12F 0.9800
